data_7051459
_journal_name_full 'New Journal of Chemistry'
_journal_paper_doi 10.1039/a903242h
_journal_year 1999
_chemical_formula_moiety '(C48 H27 N4 O8 Zn)-.(C12 H24 O6 Na)+.4(C H4 O)'
_chemical_formula_sum 'C64 H67 N4 Na O18 Zn'
_chemical_formula_weight 1268.58
_space_group_IT_number 2
_symmetry_cell_setting triclinic
_symmetry_space_group_name_Hall '-P 1'
_symmetry_space_group_name_H-M 'P -1'
_cell_angle_alpha 83.0670(10)
_cell_angle_beta 80.6480(10)
_cell_angle_gamma 77.5660(10)
_cell_formula_units_Z 1
_cell_length_a 9.0190(10)
_cell_length_b 10.7470(10)
_cell_length_c 16.2060(10)
_cell_measurement_temperature 120
_cell_volume 1507.6(2)
_diffrn_ambient_temperature 120
_exptl_crystal_density_diffrn 1.397
_cod_database_code 7051459

loop_
_symmetry_equiv_pos_as_xyz
'x, y, z'
'-x, -y, -z'

loop_
_atom_site_label
_atom_site_type_symbol
_atom_site_fract_x
_atom_site_fract_y
_atom_site_fract_z
_atom_site_U_iso_or_equiv
_atom_site_adp_type
_atom_site_occupancy
_atom_site_symmetry_multiplicity
_atom_site_calc_flag
_atom_site_refinement_flags
_atom_site_disorder_assembly
_atom_site_disorder_group
N1 N -0.1216(3) 0.0997(2) 0.09684(15) 0.0192(5) Uani 1 1 d . . .
N2 N 0.1628(3) 0.1121(2) -0.01374(15) 0.0172(5) Uani 1 1 d . . .
C3 C -0.2908(3) -0.1054(3) 0.07270(18) 0.0182(6) Uani 1 1 d . . .
C4 C -0.3381(3) -0.0154(3) 0.13252(18) 0.0191(6) Uani 1 1 d . . .
C5 C -0.2598(3) 0.0814(3) 0.14173(18) 0.0206(6) Uani 1 1 d . . .
C6 C -0.3156(4) 0.1785(3) 0.1994(2) 0.0270(7) Uani 1 1 d . . .
H6 H -0.4070 0.1880 0.2363 0.032 Uiso 1 1 calc . . .
C7 C -0.2100(4) 0.2535(3) 0.1900(2) 0.0255(7) Uani 1 1 d . . .
H7 H -0.2148 0.3236 0.2196 0.031 Uiso 1 1 calc . . .
C8 C -0.0888(3) 0.2044(3) 0.12572(18) 0.0198(6) Uani 1 1 d . . .
C9 C 0.0414(3) 0.2580(3) 0.09603(18) 0.0179(6) Uani 1 1 d . . .
C10 C 0.1578(3) 0.2145(3) 0.03083(17) 0.0165(6) Uani 1 1 d . . .
C11 C 0.2874(3) 0.2732(3) -0.00124(18) 0.0204(6) Uani 1 1 d . . .
H11 H 0.3104 0.3439 0.0182 0.025 Uiso 1 1 calc . . .
C12 C 0.3695(3) 0.2064(3) -0.06491(18) 0.0212(6) Uani 1 1 d . . .
H12 H 0.4594 0.2224 -0.0975 0.025 Uiso 1 1 calc . . .
C13 C -0.4814(3) -0.0223(3) 0.19260(18) 0.0188(6) Uani 1 1 d . . .
C14 C -0.4754(3) -0.0482(3) 0.27861(18) 0.0214(6) Uani 1 1 d . . .
H14 H -0.3810 -0.0655 0.2982 0.026 Uiso 1 1 calc . . .
C15 C -0.6087(3) -0.0483(3) 0.33539(18) 0.0230(6) Uani 1 1 d . . .
H15 H -0.6028 -0.0645 0.3926 0.028 Uiso 1 1 calc . . .
C16 C -0.7515(3) -0.0242(3) 0.30736(18) 0.0192(6) Uani 1 1 d . . .
C17 C -0.7580(3) -0.0028(3) 0.22075(19) 0.0213(6) Uani 1 1 d . . .
H17 H -0.8520 0.0102 0.2011 0.026 Uiso 1 1 calc . . .
C18 C -0.6248(3) -0.0009(3) 0.16402(18) 0.0216(6) Uani 1 1 d . . .
H18 H -0.6305 0.0146 0.1068 0.026 Uiso 1 1 calc . . .
C19 C -0.8953(3) -0.0198(3) 0.3689(2) 0.0235(7) Uani 1 1 d . . .
O20 O -0.8881(2) 0.0095(2) 0.44211(13) 0.0259(5) Uani 1 1 d . . .
O21 O -1.0152(2) -0.0412(2) 0.34817(14) 0.0281(5) Uani 1 1 d . . .
C22 C 0.0561(3) 0.3721(3) 0.13718(18) 0.0202(6) Uani 1 1 d . . .
C23 C 0.1661(3) 0.3616(3) 0.1899(2) 0.0251(7) Uani 1 1 d . . .
H23 H 0.2334 0.2840 0.1983 0.030 Uiso 1 1 calc . . .
C24 C 0.1769(4) 0.4657(3) 0.2303(2) 0.0274(7) Uani 1 1 d . . .
H24 H 0.2504 0.4575 0.2658 0.033 Uiso 1 1 calc . . .
C25 C 0.0766(3) 0.5827(3) 0.2172(2) 0.0254(7) Uani 1 1 d . . .
C26 C -0.0314(3) 0.5940(3) 0.1636(2) 0.0259(7) Uani 1 1 d . . .
H26 H -0.0975 0.6721 0.1543 0.031 Uiso 1 1 calc . . .
C27 C -0.0417(3) 0.4895(3) 0.12358(19) 0.0239(7) Uani 1 1 d . . .
H27 H -0.1143 0.4981 0.0875 0.029 Uiso 1 1 calc . . .
C28 C 0.0834(4) 0.6917(3) 0.2649(2) 0.0275(7) Uani 1 1 d . . .
O29 O 0.1619(3) 0.6794(2) 0.32140(19) 0.0471(7) Uani 1 1 d . . .
O30 O -0.0048(3) 0.8003(2) 0.24250(15) 0.0336(6) Uani 1 1 d . . .
H30 H -0.010(5) 0.873(4) 0.278(3) 0.056 Uiso 1 1 d . . .
Zn31 Zn 0.0172(4) -0.0160(3) 0.0041(3) 0.0151(4) Uani 0.50 1 d P . .
O32 O 0.7930(3) 0.5517(3) 0.46339(18) 0.0493(7) Uani 1 1 d . . .
C33 C 0.8997(4) 0.4716(5) 0.4091(3) 0.0535(11) Uani 1 1 d . . .
H33A H 1.0033 0.4773 0.4150 0.064 Uiso 1 1 calc . . .
H33B H 0.8841 0.4984 0.3513 0.064 Uiso 1 1 calc . . .
C34 C 0.8781(5) 0.3398(4) 0.4309(3) 0.0510(11) Uani 1 1 d . . .
H34A H 0.9542 0.2823 0.3964 0.061 Uiso 1 1 calc . . .
H34B H 0.8898 0.3140 0.4893 0.061 Uiso 1 1 calc . . .
O35 O 0.7269(3) 0.3340(2) 0.41678(16) 0.0421(6) Uani 1 1 d . . .
C36 C 0.7072(5) 0.2050(4) 0.4230(2) 0.0452(10) Uani 1 1 d . . .
H36A H 0.7364 0.1607 0.4755 0.054 Uiso 1 1 calc . . .
H36B H 0.7721 0.1609 0.3773 0.054 Uiso 1 1 calc . . .
C37 C 0.5443(5) 0.2047(4) 0.4192(3) 0.0487(10) Uani 1 1 d . . .
H37A H 0.5121 0.2571 0.3697 0.058 Uiso 1 1 calc . . .
H37B H 0.5321 0.1181 0.4154 0.058 Uiso 1 1 calc . . .
O38 O 0.4532(3) 0.2530(2) 0.49171(15) 0.0396(6) Uani 1 1 d . . .
C39 C 0.2980(5) 0.2414(4) 0.4935(3) 0.0531(11) Uani 1 1 d . . .
H39A H 0.2894 0.1524 0.5051 0.064 Uiso 1 1 calc . . .
H39B H 0.2644 0.2729 0.4396 0.064 Uiso 1 1 calc . . .
C40 C 0.2024(5) 0.3170(5) 0.5597(3) 0.0518(11) Uani 1 1 d . . .
H40A H 0.0977 0.3046 0.5660 0.062 Uiso 1 1 calc . . .
H40B H 0.2410 0.2898 0.6128 0.062 Uiso 1 1 calc . . .
Na41 Na 0.5000 0.5000 0.5000 0.0363(5) Uani 1 2 d S . .
O42 O -0.1486(5) 0.1533(4) -0.0849(2) 0.0216(9) Uani 0.50 1 d P . .
H42 H -0.095(8) 0.169(7) -0.144(5) 0.038 Uiso 0.50 1 d P . .
C43 C -0.2545(8) 0.2661(7) -0.0553(4) 0.0343(16) Uani 0.50 1 d PG . .
H43A H -0.3245 0.2309 -0.0125 0.020(16) Uiso 0.50 1 d PG . .
H43B H -0.3109 0.3226 -0.0951 0.04(2) Uiso 0.50 1 d PG . .
H43C H -0.1967 0.3129 -0.0302 0.04(2) Uiso 0.50 1 d PG . .
O44 O 0.4367(3) 0.5477(3) 0.36440(15) 0.0408(6) Uani 1 1 d . . .
H44 H 0.349(6) 0.596(5) 0.358(3) 0.064 Uiso 1 1 d . . .
C45 C 0.5325(4) 0.5826(4) 0.2905(2) 0.0403(9) Uani 1 1 d . . .
H45A H 0.4761 0.5976 0.2436 0.060 Uiso 1 1 calc R . .
H45B H 0.6200 0.5147 0.2803 0.060 Uiso 1 1 calc R . .
H45C H 0.5661 0.6591 0.2975 0.060 Uiso 1 1 calc R . .
O46 O -0.4453(10) 0.4400(9) 0.0554(5) 0.057(2) Uani 0.50 1 d P . .
C47 C -0.3470(12) 0.3801(10) -0.0191(6) 0.065(3) Uani 0.50 1 d P . .

loop_
_atom_site_aniso_label
_atom_site_aniso_U_11
_atom_site_aniso_U_22
_atom_site_aniso_U_33
_atom_site_aniso_U_23
_atom_site_aniso_U_13
_atom_site_aniso_U_12
N1 0.0172(12) 0.0180(14) 0.0241(13) -0.0003(10) -0.0026(10) -0.0082(10)
N2 0.0144(12) 0.0152(13) 0.0223(12) -0.0008(9) -0.0024(10) -0.0044(9)
C3 0.0140(14) 0.0201(16) 0.0214(15) -0.0002(11) -0.0030(11) -0.0061(11)
C4 0.0164(14) 0.0208(16) 0.0193(14) 0.0001(11) -0.0003(11) -0.0046(11)
C5 0.0189(15) 0.0206(17) 0.0209(15) -0.0017(11) 0.0018(12) -0.0044(11)
C6 0.0231(16) 0.0253(18) 0.0315(17) -0.0071(13) 0.0081(13) -0.0091(13)
C7 0.0244(16) 0.0180(17) 0.0344(18) -0.0093(12) 0.0031(13) -0.0069(12)
C8 0.0198(15) 0.0157(16) 0.0237(15) -0.0033(11) -0.0011(12) -0.0039(11)
C9 0.0194(15) 0.0123(15) 0.0227(15) -0.0031(11) -0.0038(11) -0.0032(11)
C10 0.0169(14) 0.0126(15) 0.0203(14) -0.0009(10) -0.0050(11) -0.0024(10)
C11 0.0226(15) 0.0151(16) 0.0263(15) -0.0024(11) -0.0059(12) -0.0076(11)
C12 0.0185(15) 0.0206(17) 0.0254(15) 0.0014(11) -0.0018(12) -0.0087(12)
C13 0.0169(14) 0.0138(16) 0.0259(15) -0.0017(11) -0.0006(11) -0.0056(11)
C14 0.0161(14) 0.0239(17) 0.0248(16) -0.0020(12) -0.0027(12) -0.0058(11)
C15 0.0226(16) 0.0261(18) 0.0211(15) -0.0019(12) -0.0005(12) -0.0089(12)
C16 0.0168(14) 0.0155(16) 0.0256(15) -0.0026(11) 0.0013(12) -0.0064(11)
C17 0.0159(14) 0.0164(16) 0.0304(16) 0.0022(11) -0.0036(12) -0.0025(11)
C18 0.0226(15) 0.0182(16) 0.0236(15) 0.0013(11) -0.0032(12) -0.0048(12)
C19 0.0227(16) 0.0154(17) 0.0314(17) -0.0070(12) 0.0027(13) -0.0040(12)
O20 0.0246(11) 0.0325(13) 0.0235(11) -0.0062(9) -0.0011(9) -0.0114(9)
O21 0.0166(11) 0.0333(14) 0.0380(13) -0.0204(10) 0.0036(9) -0.0089(9)
C22 0.0163(14) 0.0173(16) 0.0278(16) -0.0048(11) 0.0007(12) -0.0067(11)
C23 0.0227(16) 0.0125(17) 0.0409(19) -0.0064(13) -0.0070(14) -0.0011(11)
C24 0.0224(16) 0.0220(18) 0.0402(19) -0.0065(13) -0.0105(14) -0.0031(12)
C25 0.0192(15) 0.0198(18) 0.0385(18) -0.0064(13) 0.0013(13) -0.0082(12)
C26 0.0229(16) 0.0147(17) 0.0400(19) -0.0039(13) -0.0031(14) -0.0037(12)
C27 0.0209(16) 0.0214(18) 0.0306(17) -0.0007(12) -0.0052(13) -0.0070(12)
C28 0.0224(16) 0.0187(19) 0.0418(19) -0.0100(13) 0.0030(14) -0.0068(13)
O29 0.0325(14) 0.0333(16) 0.084(2) -0.0336(14) -0.0211(14) 0.0006(11)
O30 0.0445(15) 0.0132(13) 0.0390(14) -0.0064(9) 0.0061(11) -0.0033(10)
Zn31 0.0159(13) 0.0162(15) 0.0143(7) -0.0041(9) 0.0017(8) -0.0067(8)
O32 0.0423(16) 0.0476(18) 0.0545(18) 0.0031(13) 0.0001(13) -0.0104(13)
C33 0.027(2) 0.067(3) 0.057(3) 0.006(2) 0.0032(18) -0.0018(19)
C34 0.034(2) 0.052(3) 0.059(3) 0.004(2) -0.0077(19) 0.0046(18)
O35 0.0339(14) 0.0398(16) 0.0449(15) 0.0061(11) -0.0049(12) 0.0034(11)
C36 0.045(2) 0.041(3) 0.039(2) -0.0002(17) -0.0010(17) 0.0069(17)
C37 0.065(3) 0.036(2) 0.045(2) -0.0141(17) -0.011(2) -0.0008(19)
O38 0.0384(15) 0.0452(16) 0.0378(14) -0.0061(11) -0.0045(11) -0.0132(12)
C39 0.054(3) 0.057(3) 0.057(3) -0.012(2) -0.007(2) -0.028(2)
C40 0.040(2) 0.066(3) 0.054(3) -0.001(2) -0.0064(19) -0.024(2)
Na41 0.0368(11) 0.0476(12) 0.0242(10) -0.0012(8) -0.0100(8) -0.0042(9)
O42 0.028(2) 0.023(2) 0.014(2) 0.0007(16) -0.0023(17) -0.0070(17)
C43 0.025(4) 0.040(4) 0.034(4) 0.012(3) -0.006(3) -0.007(3)
O44 0.0344(15) 0.0574(18) 0.0272(13) -0.0005(11) -0.0091(11) 0.0001(12)
C45 0.041(2) 0.044(2) 0.036(2) -0.0018(16) -0.0051(16) -0.0092(17)
O46 0.057(5) 0.077(6) 0.045(5) -0.001(4) -0.001(4) -0.038(5)
C47 0.075(6) 0.071(7) 0.057(6) -0.011(5) 0.009(5) -0.040(5)

loop_
_geom_bond_atom_site_label_1
_geom_bond_atom_site_label_2
_geom_bond_distance
_geom_bond_site_symmetry_2
_geom_bond_publ_flag
N1 C8 1.374(4) . ?
N1 C5 1.378(4) . ?
N1 Zn31 1.965(5) 2 ?
N1 Zn31 2.131(5) . ?
N2 C3 1.369(4) 2 ?
N2 C10 1.377(3) . ?
N2 Zn31 2.064(5) . ?
N2 Zn31 2.080(5) 2 ?
C3 N2 1.369(4) 2 ?
C3 C4 1.404(4) . ?
C3 C12 1.446(4) 2 ?
C4 C5 1.411(4) . ?
C4 C13 1.496(4) . ?
C5 C6 1.440(4) . ?
C6 C7 1.354(4) . ?
C7 C8 1.440(4) . ?
C8 C9 1.408(4) . ?
C9 C10 1.409(4) . ?
C9 C22 1.503(4) . ?
C10 C11 1.441(4) . ?
C11 C12 1.353(4) . ?
C12 C3 1.446(4) 2 ?
C13 C14 1.396(4) . ?
C13 C18 1.407(4) . ?
C14 C15 1.391(4) . ?
C15 C16 1.397(4) . ?
C16 C17 1.403(4) . ?
C16 C19 1.498(4) . ?
C17 C18 1.392(4) . ?
C19 O21 1.257(4) . ?
C19 O20 1.279(4) . ?
C22 C23 1.390(4) . ?
C22 C27 1.391(4) . ?
C23 C24 1.389(4) . ?
C24 C25 1.398(4) . ?
C25 C26 1.384(4) . ?
C25 C28 1.496(4) . ?
C26 C27 1.390(4) . ?
C28 O29 1.225(4) . ?
C28 O30 1.311(4) . ?
Zn31 Zn31 0.433(4) 2 ?
Zn31 N1 1.965(5) 2 ?
Zn31 N2 2.080(5) 2 ?
Zn31 O42 2.141(5) 2 ?
O32 C33 1.411(5) . ?
O32 C40 1.423(5) 2_666 ?
O32 Na41 2.773(3) . ?
C33 C34 1.465(6) . ?
C34 O35 1.434(5) . ?
O35 C36 1.425(5) . ?
O35 Na41 2.702(3) . ?
C36 C37 1.481(6) . ?
C37 O38 1.405(5) . ?
O38 C39 1.427(5) . ?
O38 Na41 2.798(2) . ?
C39 C40 1.471(6) . ?
C40 O32 1.423(5) 2_666 ?
Na41 O44 2.330(2) . ?
Na41 O44 2.330(2) 2_666 ?
Na41 O35 2.702(3) 2_666 ?
Na41 O32 2.773(3) 2_666 ?
Na41 O38 2.798(3) 2_666 ?
O42 C43 1.451(8) . ?
O42 Zn31 2.141(5) 2 ?
C43 C47 1.455(11) . ?
O44 C45 1.420(4) . ?
O46 C47 1.501(13) . ?
